data_7063073
loop_
_publ_author_name
'Aryaeifar, Mahnaz'
'Rudbari, Hadi Amiri'
'Moreno-Pineda, Eufemio'
'Cuevas-Vicario, Jos\'e V.'
'Paul, Sagar'
'Schulze, Michael'
'Wernsdorfer, Wolfgang'
'Lloret, Francisco'
'Moini, Nakisa'
'Blacque, Olivier'

_publ_section_title
;
 Synthesis, characterization and magnetic properties of halogenated
 tetranuclear cubane-like nickel(ii) complexes
;
_journal_issue 8
_journal_name_full 'New Journal of Chemistry'
_journal_page_first 3603
_journal_page_last 3613
_journal_paper_doi 10.1039/D3NJ05585J
_journal_volume 48
_journal_year 2024
_chemical_formula_sum 'C36 H40 Br4 Cl4 Ni4 O16'
_chemical_formula_weight 1424.96
_space_group_crystal_system monoclinic
_space_group_IT_number 14
_space_group_name_Hall '-P 2ybc'
_space_group_name_H-M_alt 'P 1 21/c 1'
_atom_sites_solution_hydrogens mixed
_audit_creation_method SHELXL-2016/6
_audit_update_record
;
2024-01-18 deposited with the CCDC.	2024-01-22 downloaded from the CCDC.
;
_cell_angle_alpha 90
_cell_angle_beta 90.952(3)
_cell_angle_gamma 90
_cell_formula_units_Z 4
_cell_length_a 17.1504(12)
_cell_length_b 18.4070(14)
_cell_length_c 15.3957(12)
_cell_measurement_reflns_used 8553
_cell_measurement_temperature 302(2)
_cell_measurement_theta_max 50.00
_cell_measurement_theta_min 2.82
_cell_volume 4859.6(6)
_computing_cell_refinement 'CrysAlisPro 1.171.42.57a (Rigaku OD, 2022)'
_computing_data_collection 'CrysAlisPro 1.171.42.57a (Rigaku OD, 2022)'
_computing_data_reduction 'CrysAlisPro 1.171.42.57a (Rigaku OD, 2022)'
_computing_structure_refinement 'SHELXL-2016/6 (Sheldrick, 2016)'
_computing_structure_solution 'SHELXL (Sheldrick, 2015a)'
_diffrn_ambient_temperature 302(2)
_diffrn_measured_fraction_theta_full 0.999
_diffrn_measured_fraction_theta_max 0.999
_diffrn_measurement_device_type 'XtaLAB Synergy, Dualflex, Pilatus 200K'
_diffrn_radiation_type MoK\a
_diffrn_radiation_wavelength 0.71073
_diffrn_reflns_av_R_equivalents 0.1217
_diffrn_reflns_av_unetI/netI 0.0534
_diffrn_reflns_Laue_measured_fraction_full 0.999
_diffrn_reflns_Laue_measured_fraction_max 0.999
_diffrn_reflns_limit_h_max 20
_diffrn_reflns_limit_h_min -20
_diffrn_reflns_limit_k_max 21
_diffrn_reflns_limit_k_min -21
_diffrn_reflns_limit_l_max 18
_diffrn_reflns_limit_l_min -18
_diffrn_reflns_number 93557
_diffrn_reflns_point_group_measured_fraction_full 0.999
_diffrn_reflns_point_group_measured_fraction_max 0.999
_diffrn_reflns_theta_full 24.999
_diffrn_reflns_theta_max 24.999
_diffrn_reflns_theta_min 2.848
_exptl_absorpt_coefficient_mu 5.099
_exptl_absorpt_correction_T_max 0.412
_exptl_absorpt_correction_T_min 0.391
_exptl_absorpt_correction_type analytical
_exptl_absorpt_process_details
;
CrysAlisPro 1.171.42.57a (Rigaku Oxford Diffraction, 2022)
Analytical numeric absorption correction using a multifaceted crystal
model based on expressions derived by R.C. Clark & J.S. Reid.
(Clark, R. C. & Reid, J. S. (1995). Acta Cryst. A51, 887-897)
Empirical absorption correction using spherical harmonics,
implemented in SCALE3 ABSPACK scaling algorithm.
;
_exptl_crystal_colour green
_exptl_crystal_density_diffrn 1.948
_exptl_crystal_description block
_exptl_crystal_F_000 2816
_exptl_crystal_size_max 0.450
_exptl_crystal_size_mid 0.440
_exptl_crystal_size_min 0.350
_refine_diff_density_max 0.810
_refine_diff_density_min -0.956
_refine_diff_density_rms 0.140
_refine_ls_extinction_coef 0.00048(5)
_refine_ls_extinction_expression Fc^*^=kFc[1+0.001xFc^2^\l^3^/sin(2\q)]^-1/4^
_refine_ls_extinction_method 'SHELXL-2016/6 (Sheldrick 2016)'
_refine_ls_goodness_of_fit_ref 1.093
_refine_ls_hydrogen_treatment mixed
_refine_ls_matrix_type full
_refine_ls_number_parameters 598
_refine_ls_number_reflns 8553
_refine_ls_number_restraints 10
_refine_ls_restrained_S_all 1.092
_refine_ls_R_factor_all 0.1160
_refine_ls_R_factor_gt 0.0628
_refine_ls_shift/su_max 0.000
_refine_ls_shift/su_mean 0.000
_refine_ls_structure_factor_coef Fsqd
_refine_ls_weighting_details 'w=1/[\s^2^(Fo^2^)+58.0739P] where P=(Fo^2^+2Fc^2^)/3'
_refine_ls_weighting_scheme calc
_refine_ls_wR_factor_gt 0.1064
_refine_ls_wR_factor_ref 0.1339
_reflns_Friedel_coverage 0.000
_reflns_number_gt 5603
_reflns_number_total 8553
_reflns_threshold_expression 'I > 2\s(I)'
_cod_data_source_file d3nj05585j2.cif
_cod_data_source_block shelx
_cod_original_sg_symbol_H-M 'P 21/c'
_cod_database_code 7063073
_shelx_shelxl_version_number 2016/6
_shelx_space_group_comment
;
The symmetry employed for this shelxl refinement is uniquely defined
by the following loop, which should always be used as a source of
symmetry information in preference to the above space-group names.
They are only intended as comments.
;
_shelx_estimated_absorpt_t_min 0.207
_shelx_estimated_absorpt_t_max 0.268

loop_
_space_group_symop_operation_xyz
'x, y, z'
'-x, y+1/2, -z+1/2'
'-x, -y, -z'
'x, -y-1/2, z-1/2'

loop_
_atom_site_label
_atom_site_type_symbol
_atom_site_fract_x
_atom_site_fract_y
_atom_site_fract_z
_atom_site_U_iso_or_equiv
_atom_site_adp_type
_atom_site_occupancy
_atom_site_site_symmetry_order
_atom_site_calc_flag
_atom_site_refinement_flags_posn
_atom_site_refinement_flags_adp
_atom_site_refinement_flags_occupancy
_atom_site_disorder_assembly
_atom_site_disorder_group
Ni1 Ni 0.79532(6) 0.48500(6) 0.11123(7) 0.0305(3) Uani 1 1 d D . . . .
Ni2 Ni 0.83013(6) 0.37176(6) -0.02952(7) 0.0322(3) Uani 1 1 d D . . . .
Ni3 Ni 0.67041(6) 0.37545(5) 0.05587(7) 0.0299(3) Uani 1 1 d D . . . .
Ni4 Ni 0.72136(6) 0.49853(6) -0.06837(7) 0.0326(3) Uani 1 1 d . . . . .
Br1 Br 0.64193(7) 0.50256(7) 0.37200(7) 0.0646(3) Uani 1 1 d . . . . .
Br2 Br 0.87650(7) 0.38351(7) -0.34702(7) 0.0641(3) Uani 1 1 d . . . . .
Br4 Br 0.67721(7) 0.11133(6) 0.10020(9) 0.0750(4) Uani 1 1 d . . . . .
Cl1 Cl 0.9097(2) 0.58079(18) 0.55123(18) 0.0747(9) Uani 1 1 d . . . . .
Cl2 Cl 1.1182(3) 0.1948(3) -0.2874(3) 0.1258(17) Uani 1 1 d . . . . .
Br3 Br 0.77926(8) 0.76204(6) -0.01597(9) 0.0763(4) Uani 1 1 d . . . . .
Cl4 Cl 0.40491(17) 0.08877(15) -0.09116(18) 0.0650(8) Uani 1 1 d . . . . .
O1 O 0.7554(3) 0.4786(3) 0.2317(3) 0.0353(14) Uani 1 1 d . . . . .
O2 O 0.9069(3) 0.4841(4) 0.1595(4) 0.0471(16) Uani 1 1 d . . . . .
O3 O 0.8711(3) 0.3779(3) -0.1511(3) 0.0391(15) Uani 1 1 d . . . . .
O4 O 0.9410(4) 0.3506(4) 0.0138(4) 0.0441(16) Uani 1 1 d . . . . .
O5 O 0.6592(3) 0.2675(3) 0.0518(4) 0.0372(14) Uani 1 1 d . . . . .
O6 O 0.5592(3) 0.3869(3) 0.0103(4) 0.0392(15) Uani 1 1 d . . . . .
O7 O 0.7255(3) 0.6081(3) -0.0566(4) 0.0380(14) Uani 1 1 d . . . . .
O8 O 0.6142(3) 0.5075(3) -0.1259(4) 0.0419(15) Uani 1 1 d . . . . .
O9 O 0.6855(3) 0.4848(3) 0.0568(3) 0.0272(12) Uani 1 1 d . . . . .
O10 O 0.8291(3) 0.4825(3) -0.0145(3) 0.0301(13) Uani 1 1 d . . . . .
O11 O 0.7864(3) 0.3746(3) 0.0922(3) 0.0253(12) Uani 1 1 d . . . . .
O12 O 0.7169(3) 0.3879(3) -0.0667(3) 0.0277(12) Uani 1 1 d . . . . .
O13 O 0.7968(4) 0.5998(3) 0.1096(4) 0.0402(15) Uani 1 1 d D . . . .
O14 O 0.6374(3) 0.3801(3) 0.1883(4) 0.0394(14) Uani 1 1 d D . . . .
O15 O 0.8080(4) 0.2566(3) -0.0268(4) 0.0493(17) Uani 1 1 d D . . . .
O16 O 0.7709(4) 0.4936(4) -0.1911(4) 0.059(2) Uani 1 1 d D . . . .
C1 C 0.7919(5) 0.4992(4) 0.3010(6) 0.036(2) Uani 1 1 d . . . . .
C2 C 0.7513(5) 0.5132(5) 0.3776(6) 0.040(2) Uani 1 1 d . . . . .
C3 C 0.7863(6) 0.5381(5) 0.4537(6) 0.049(3) Uani 1 1 d . . . . .
H3 H 0.756321 0.548312 0.502073 0.059 Uiso 1 1 calc R U . . .
C4 C 0.8661(6) 0.5477(5) 0.4568(6) 0.049(3) Uani 1 1 d . . . . .
C5 C 0.9094(6) 0.5324(5) 0.3866(6) 0.051(3) Uani 1 1 d . . . . .
H5 H 0.963237 0.538036 0.389999 0.061 Uiso 1 1 calc R U . . .
C6 C 0.8746(5) 0.5079(5) 0.3080(6) 0.040(2) Uani 1 1 d . . . . .
C7 C 0.9261(5) 0.4965(5) 0.2352(6) 0.046(2) Uani 1 1 d . . . . .
H7 H 0.979320 0.498896 0.247288 0.055 Uiso 1 1 calc R U . . .
C8 C 0.9296(5) 0.3421(5) -0.1782(5) 0.035(2) Uani 1 1 d . . . . .
C9 C 0.9422(5) 0.3328(5) -0.2688(6) 0.044(2) Uani 1 1 d . . . . .
C10 C 0.9998(6) 0.2893(6) -0.3018(7) 0.057(3) Uani 1 1 d . . . . .
H10 H 1.004747 0.283621 -0.361511 0.068 Uiso 1 1 calc R U . . .
C11 C 1.0506(7) 0.2540(7) -0.2445(8) 0.067(3) Uani 1 1 d . . . . .
C12 C 1.0463(6) 0.2646(6) -0.1585(7) 0.058(3) Uani 1 1 d . . . . .
H12 H 1.082718 0.242895 -0.121389 0.070 Uiso 1 1 calc R U . . .
C13 C 0.9869(5) 0.3085(5) -0.1239(6) 0.042(2) Uani 1 1 d . . . . .
C14 C 0.9898(6) 0.3209(5) -0.0317(6) 0.045(2) Uani 1 1 d . . . . .
H14A H 1.034331 0.304152 -0.002825 0.054 Uiso 1 1 calc R U . . .
C15 C 0.5989(5) 0.2310(4) 0.0253(5) 0.0311(19) Uani 1 1 d . . . . .
C16 C 0.5953(5) 0.1545(5) 0.0356(6) 0.039(2) Uani 1 1 d . . . . .
C17 C 0.5369(5) 0.1124(5) 0.0037(6) 0.041(2) Uani 1 1 d . . . . .
H17 H 0.538040 0.062481 0.012776 0.049 Uiso 1 1 calc R U . . .
C18 C 0.4749(5) 0.1439(5) -0.0429(6) 0.038(2) Uani 1 1 d . . . . .
C19 C 0.4722(5) 0.2170(5) -0.0514(6) 0.040(2) Uani 1 1 d . . . . .
H19 H 0.430454 0.238197 -0.081316 0.047 Uiso 1 1 calc R U . . .
C20 C 0.5314(5) 0.2615(4) -0.0158(5) 0.0313(19) Uani 1 1 d . . . . .
C21 C 0.5186(5) 0.3390(5) -0.0209(6) 0.043(2) Uani 1 1 d . . . . .
H21 H 0.474196 0.353927 -0.051459 0.051 Uiso 1 1 calc R U . . .
C22 C 0.6814(5) 0.6544(5) -0.0963(6) 0.036(2) Uani 1 1 d . . . . .
C23 C 0.6968(5) 0.7305(5) -0.0880(6) 0.043(2) Uani 1 1 d . . . . .
C24 C 0.6532(6) 0.7823(5) -0.1309(6) 0.048(2) Uani 1 1 d . . . . .
H24 H 0.665837 0.831177 -0.124831 0.058 Uiso 1 1 calc R U . . .
C25 C 0.5907(6) 0.7618(5) -0.1830(6) 0.047(2) Uani 1 1 d . . . . .
C26 C 0.5714(5) 0.6901(6) -0.1892(6) 0.048(2) Uani 1 1 d . . . . .
H26 H 0.528487 0.676566 -0.223135 0.058 Uiso 1 1 calc R U . . .
C27 C 0.6142(5) 0.6368(5) -0.1461(6) 0.036(2) Uani 1 1 d . . . . .
C28 C 0.5849(6) 0.5634(5) -0.1541(6) 0.047(2) Uani 1 1 d . . . . .
H28 H 0.537884 0.558111 -0.184400 0.056 Uiso 1 1 calc R U . . .
C29 C 0.6245(5) 0.5298(5) 0.0884(6) 0.040(2) Uani 1 1 d . . . . .
H29A H 0.576501 0.517982 0.058824 0.060 Uiso 1 1 calc R U . . .
H29B H 0.637138 0.579875 0.078146 0.060 Uiso 1 1 calc R U . . .
H29C H 0.618945 0.521964 0.149670 0.060 Uiso 1 1 calc R U . . .
C30 C 0.8936(5) 0.5257(5) -0.0395(6) 0.045(2) Uani 1 1 d . . . . .
H30A H 0.876890 0.574972 -0.047888 0.067 Uiso 1 1 calc R U . . .
H30B H 0.914230 0.507189 -0.092707 0.067 Uiso 1 1 calc R U . . .
H30C H 0.933262 0.523974 0.005197 0.067 Uiso 1 1 calc R U . . .
C31 C 0.8177(5) 0.3279(5) 0.1570(6) 0.044(2) Uani 1 1 d . . . . .
H31A H 0.795342 0.280331 0.150450 0.065 Uiso 1 1 calc R U . . .
H31B H 0.805729 0.346728 0.213354 0.065 Uiso 1 1 calc R U . . .
H31C H 0.873231 0.324916 0.151078 0.065 Uiso 1 1 calc R U . . .
C32 C 0.6852(6) 0.3493(5) -0.1391(6) 0.047(2) Uani 1 1 d . . . . .
H32A H 0.640424 0.374818 -0.161708 0.070 Uiso 1 1 calc R U . . .
H32B H 0.670024 0.301529 -0.121116 0.070 Uiso 1 1 calc R U . . .
H32C H 0.723739 0.345648 -0.183418 0.070 Uiso 1 1 calc R U . . .
C33 C 0.7693(7) 0.6459(6) 0.1780(7) 0.064(3) Uani 1 1 d D . . . .
H33A H 0.760469 0.693990 0.155678 0.097 Uiso 1 1 calc R U . . .
H33B H 0.807550 0.647812 0.224154 0.097 Uiso 1 1 calc R U . . .
H33C H 0.721332 0.626805 0.199852 0.097 Uiso 1 1 calc R U . . .
C34 C 0.6352(6) 0.3191(6) 0.2475(7) 0.058(3) Uani 1 1 d D . . . .
H34A H 0.614017 0.277498 0.217845 0.086 Uiso 1 1 calc R U . . .
H34B H 0.603095 0.331005 0.295924 0.086 Uiso 1 1 calc R U . . .
H34C H 0.687135 0.308349 0.267936 0.086 Uiso 1 1 calc R U . . .
C35 C 0.8241(8) 0.1968(6) -0.0805(7) 0.076(4) Uani 1 1 d D . . . .
H35A H 0.803507 0.153388 -0.054943 0.113 Uiso 1 1 calc R U . . .
H35B H 0.800301 0.204162 -0.136676 0.113 Uiso 1 1 calc R U . . .
H35C H 0.879492 0.191891 -0.086496 0.113 Uiso 1 1 calc R U . . .
C36 C 0.7683(8) 0.5389(6) -0.2620(7) 0.075(4) Uani 1 1 d . . . . .
H36A H 0.778277 0.587928 -0.243544 0.112 Uiso 1 1 calc R U . . .
H36B H 0.717615 0.536258 -0.289239 0.112 Uiso 1 1 calc R U . . .
H36C H 0.807121 0.524301 -0.302586 0.112 Uiso 1 1 calc R U . . .
Cl3 Cl 0.53579(19) 0.82769(15) -0.2376(2) 0.0728(9) Uani 1 1 d . . . . .
H13 H 0.797(6) 0.6250(12) 0.0629(13) 0.109 Uiso 1 1 d D U . . .
H14 H 0.646(5) 0.4180(12) 0.2197(14) 0.109 Uiso 1 1 d D U . . .
H15 H 0.771(4) 0.2444(16) 0.006(5) 0.109 Uiso 1 1 d D U . . .
H16 H 0.802(6) 0.457(4) -0.197(8) 0.10(5) Uiso 1 1 d D . . . .

loop_
_atom_site_aniso_label
_atom_site_aniso_U_11
_atom_site_aniso_U_22
_atom_site_aniso_U_33
_atom_site_aniso_U_23
_atom_site_aniso_U_13
_atom_site_aniso_U_12
Ni1 0.0299(6) 0.0325(6) 0.0289(6) -0.0031(5) -0.0009(4) 0.0002(5)
Ni2 0.0318(6) 0.0359(6) 0.0288(6) -0.0034(5) -0.0012(5) 0.0074(5)
Ni3 0.0300(6) 0.0254(5) 0.0342(6) -0.0011(5) -0.0036(5) 0.0020(5)
Ni4 0.0341(6) 0.0314(6) 0.0320(6) 0.0025(5) -0.0041(5) 0.0048(5)
Br1 0.0556(7) 0.0859(9) 0.0528(7) -0.0180(6) 0.0192(5) -0.0150(6)
Br2 0.0598(7) 0.0912(9) 0.0412(6) -0.0007(6) -0.0058(5) 0.0109(6)
Br4 0.0715(8) 0.0384(6) 0.1135(11) 0.0077(6) -0.0459(7) 0.0055(5)
Cl1 0.096(2) 0.082(2) 0.0449(16) -0.0140(15) -0.0249(16) -0.0005(18)
Cl2 0.122(3) 0.153(4) 0.103(3) -0.035(3) 0.019(3) 0.081(3)
Br3 0.0874(9) 0.0422(6) 0.0977(10) 0.0059(6) -0.0442(8) -0.0090(6)
Cl4 0.0669(18) 0.0616(17) 0.0658(18) -0.0002(14) -0.0189(14) -0.0321(14)
O1 0.038(3) 0.043(4) 0.024(3) -0.008(3) 0.004(3) -0.004(3)
O2 0.033(4) 0.065(4) 0.043(4) -0.003(3) -0.003(3) -0.002(3)
O3 0.034(3) 0.057(4) 0.027(3) -0.001(3) 0.004(3) 0.015(3)
O4 0.038(4) 0.063(4) 0.032(3) -0.003(3) -0.004(3) 0.009(3)
O5 0.030(3) 0.034(3) 0.048(4) -0.003(3) -0.010(3) -0.001(3)
O6 0.041(4) 0.025(3) 0.051(4) -0.006(3) -0.008(3) 0.005(3)
O7 0.034(3) 0.035(3) 0.045(4) 0.008(3) -0.010(3) 0.004(3)
O8 0.044(4) 0.034(3) 0.047(4) 0.002(3) -0.009(3) 0.009(3)
O9 0.027(3) 0.030(3) 0.024(3) -0.001(2) 0.002(2) 0.006(2)
O10 0.030(3) 0.030(3) 0.030(3) 0.004(2) 0.001(2) 0.000(2)
O11 0.029(3) 0.027(3) 0.019(3) 0.001(2) 0.000(2) 0.007(2)
O12 0.031(3) 0.029(3) 0.023(3) -0.009(2) -0.008(2) 0.005(2)
O13 0.049(4) 0.037(3) 0.035(3) -0.009(3) 0.002(3) -0.003(3)
O14 0.044(4) 0.032(3) 0.043(4) 0.003(3) 0.000(3) -0.004(3)
O15 0.060(5) 0.033(3) 0.056(4) -0.012(3) 0.005(3) 0.009(3)
O16 0.071(5) 0.068(5) 0.038(4) 0.015(4) 0.012(4) 0.030(4)
C1 0.041(5) 0.024(4) 0.042(5) -0.002(4) 0.005(4) 0.001(4)
C2 0.047(6) 0.033(5) 0.041(5) -0.002(4) 0.005(4) -0.002(4)
C3 0.066(7) 0.051(6) 0.030(5) -0.008(5) 0.008(5) -0.007(5)
C4 0.067(7) 0.043(6) 0.036(6) -0.004(5) -0.012(5) -0.003(5)
C5 0.050(6) 0.052(6) 0.050(6) 0.000(5) -0.015(5) 0.001(5)
C6 0.037(5) 0.051(6) 0.032(5) -0.002(4) -0.002(4) 0.003(4)
C7 0.026(5) 0.063(7) 0.050(6) -0.004(5) -0.004(4) -0.003(5)
C8 0.034(5) 0.036(5) 0.034(5) -0.006(4) 0.004(4) -0.001(4)
C9 0.042(6) 0.045(6) 0.046(6) -0.002(5) -0.004(5) -0.005(4)
C10 0.054(7) 0.079(8) 0.038(6) -0.024(6) 0.015(5) 0.007(6)
C11 0.062(7) 0.078(8) 0.060(8) -0.017(6) 0.009(6) 0.022(6)
C12 0.052(7) 0.070(7) 0.052(7) -0.005(6) 0.009(5) 0.028(6)
C13 0.033(5) 0.045(6) 0.047(6) -0.001(5) 0.007(4) 0.006(4)
C14 0.039(6) 0.052(6) 0.045(6) 0.004(5) -0.008(5) 0.009(5)
C15 0.034(5) 0.029(4) 0.030(5) -0.002(4) -0.003(4) 0.001(4)
C16 0.039(5) 0.031(5) 0.045(6) 0.001(4) -0.005(4) 0.001(4)
C17 0.052(6) 0.034(5) 0.036(5) -0.005(4) -0.002(4) -0.004(4)
C18 0.040(5) 0.041(5) 0.034(5) -0.003(4) -0.003(4) -0.014(4)
C19 0.036(5) 0.047(6) 0.035(5) 0.003(4) -0.005(4) -0.009(4)
C20 0.031(5) 0.033(5) 0.030(5) 0.004(4) 0.001(4) 0.003(4)
C21 0.038(5) 0.039(5) 0.052(6) -0.005(5) -0.006(5) 0.008(4)
C22 0.040(5) 0.032(5) 0.037(5) 0.001(4) 0.010(4) 0.010(4)
C23 0.041(5) 0.046(6) 0.040(5) 0.002(5) 0.001(4) 0.003(4)
C24 0.050(6) 0.041(6) 0.053(6) 0.009(5) -0.005(5) 0.004(5)
C25 0.054(6) 0.043(6) 0.046(6) 0.016(5) -0.004(5) 0.015(5)
C26 0.039(6) 0.058(7) 0.048(6) 0.007(5) -0.003(5) 0.005(5)
C27 0.028(5) 0.040(5) 0.040(5) -0.001(4) -0.002(4) 0.007(4)
C28 0.043(6) 0.045(6) 0.052(6) 0.000(5) -0.010(5) 0.002(5)
C29 0.032(5) 0.040(5) 0.048(6) -0.011(4) 0.006(4) 0.010(4)
C30 0.037(5) 0.047(6) 0.051(6) 0.002(5) 0.011(4) -0.009(4)
C31 0.043(6) 0.047(6) 0.041(5) 0.008(5) -0.001(4) 0.009(5)
C32 0.047(6) 0.051(6) 0.042(6) -0.014(5) -0.010(5) -0.002(5)
C33 0.097(9) 0.043(6) 0.054(7) -0.009(5) 0.008(6) 0.010(6)
C34 0.048(6) 0.062(7) 0.063(7) 0.021(6) -0.003(5) -0.002(5)
C35 0.113(11) 0.050(7) 0.065(8) -0.023(6) 0.018(7) -0.007(7)
C36 0.118(11) 0.049(7) 0.057(7) 0.010(6) 0.015(7) 0.010(7)
Cl3 0.087(2) 0.0501(16) 0.081(2) 0.0200(15) -0.0249(17) 0.0172(15)

loop_
_atom_type_symbol
_atom_type_description
_atom_type_scat_dispersion_real
_atom_type_scat_dispersion_imag
_atom_type_scat_source
C C 0.0033 0.0016 'International Tables Vol C Tables 4.2.6.8 and 6.1.1.4'
H H 0.0000 0.0000 'International Tables Vol C Tables 4.2.6.8 and 6.1.1.4'
O O 0.0106 0.0060 'International Tables Vol C Tables 4.2.6.8 and 6.1.1.4'
Cl Cl 0.1484 0.1585 'International Tables Vol C Tables 4.2.6.8 and 6.1.1.4'
Br Br -0.2901 2.4595 'International Tables Vol C Tables 4.2.6.8 and 6.1.1.4'
Ni Ni 0.3393 1.1124 'International Tables Vol C Tables 4.2.6.8 and 6.1.1.4'

loop_
_geom_angle_atom_site_label_1
_geom_angle_atom_site_label_2
_geom_angle_atom_site_label_3
_geom_angle
_geom_angle_site_symmetry_1
_geom_angle_site_symmetry_3
_geom_angle_publ_flag
O1 Ni1 O10 174.1(2) . . ?
O1 Ni1 O2 89.7(2) . . ?
O10 Ni1 O2 93.8(2) . . ?
O1 Ni1 O9 93.0(2) . . ?
O10 Ni1 O9 83.4(2) . . ?
O2 Ni1 O9 177.2(2) . . ?
O1 Ni1 O11 92.8(2) . . ?
O10 Ni1 O11 82.2(2) . . ?
O2 Ni1 O11 96.4(2) . . ?
O9 Ni1 O11 82.7(2) . . ?
O1 Ni1 O13 94.3(2) . . ?
O10 Ni1 O13 90.4(2) . . ?
O2 Ni1 O13 90.1(3) . . ?
O9 Ni1 O13 90.5(2) . . ?
O11 Ni1 O13 170.5(2) . . ?
O3 Ni2 O11 175.1(2) . . ?
O3 Ni2 O12 94.4(2) . . ?
O11 Ni2 O12 83.7(2) . . ?
O3 Ni2 O4 88.7(2) . . ?
O11 Ni2 O4 93.4(2) . . ?
O12 Ni2 O4 176.1(2) . . ?
O3 Ni2 O10 93.0(2) . . ?
O11 Ni2 O10 82.3(2) . . ?
O12 Ni2 O10 82.9(2) . . ?
O4 Ni2 O10 99.3(2) . . ?
O3 Ni2 O15 97.9(3) . . ?
O11 Ni2 O15 86.5(2) . . ?
O12 Ni2 O15 89.0(2) . . ?
O4 Ni2 O15 88.2(3) . . ?
O10 Ni2 O15 166.9(2) . . ?
O5 Ni3 O9 177.7(2) . . ?
O5 Ni3 O6 90.2(2) . . ?
O9 Ni3 O6 91.0(2) . . ?
O5 Ni3 O11 95.3(2) . . ?
O9 Ni3 O11 83.3(2) . . ?
O6 Ni3 O11 172.9(2) . . ?
O5 Ni3 O12 96.9(2) . . ?
O9 Ni3 O12 81.1(2) . . ?
O6 Ni3 O12 92.7(2) . . ?
O11 Ni3 O12 82.15(19) . . ?
O5 Ni3 O14 92.5(2) . . ?
O9 Ni3 O14 89.4(2) . . ?
O6 Ni3 O14 93.7(2) . . ?
O11 Ni3 O14 90.7(2) . . ?
O12 Ni3 O14 168.7(2) . . ?
O7 Ni4 O8 89.3(2) . . ?
O7 Ni4 O10 94.4(2) . . ?
O8 Ni4 O10 176.0(2) . . ?
O7 Ni4 O12 174.1(2) . . ?
O8 Ni4 O12 93.1(2) . . ?
O10 Ni4 O12 83.3(2) . . ?
O7 Ni4 O9 92.8(2) . . ?
O8 Ni4 O9 97.8(2) . . ?
O10 Ni4 O9 83.3(2) . . ?
O12 Ni4 O9 81.5(2) . . ?
O7 Ni4 O16 96.3(3) . . ?
O8 Ni4 O16 89.3(3) . . ?
O10 Ni4 O16 89.0(3) . . ?
O12 Ni4 O16 89.1(3) . . ?
O9 Ni4 O16 168.5(2) . . ?
C1 O1 Ni1 125.9(5) . . ?
C7 O2 Ni1 125.4(6) . . ?
C8 O3 Ni2 124.2(5) . . ?
C14 O4 Ni2 122.5(6) . . ?
C15 O5 Ni3 127.1(5) . . ?
C21 O6 Ni3 126.0(6) . . ?
C22 O7 Ni4 126.6(5) . . ?
C28 O8 Ni4 126.0(6) . . ?
C29 O9 Ni3 119.0(5) . . ?
C29 O9 Ni4 118.9(5) . . ?
Ni3 O9 Ni4 99.0(2) . . ?
C29 O9 Ni1 122.2(5) . . ?
Ni3 O9 Ni1 97.0(2) . . ?
Ni4 O9 Ni1 95.5(2) . . ?
C30 O10 Ni1 118.8(5) . . ?
C30 O10 Ni4 121.0(5) . . ?
Ni1 O10 Ni4 96.5(2) . . ?
C30 O10 Ni2 121.1(5) . . ?
Ni1 O10 Ni2 97.6(2) . . ?
Ni4 O10 Ni2 96.2(2) . . ?
C31 O11 Ni2 119.5(5) . . ?
C31 O11 Ni3 123.4(5) . . ?
Ni2 O11 Ni3 96.9(2) . . ?
C31 O11 Ni1 118.2(5) . . ?
Ni2 O11 Ni1 97.4(2) . . ?
Ni3 O11 Ni1 95.8(2) . . ?
C32 O12 Ni2 119.8(5) . . ?
C32 O12 Ni4 120.2(5) . . ?
Ni2 O12 Ni4 96.6(2) . . ?
C32 O12 Ni3 120.7(5) . . ?
Ni2 O12 Ni3 96.2(2) . . ?
Ni4 O12 Ni3 97.9(2) . . ?
C33 O13 Ni1 125.3(6) . . ?
C33 O13 H13 107.4(19) . . ?
Ni1 O13 H13 124(2) . . ?
C34 O14 Ni3 125.6(6) . . ?
C34 O14 H14 106.3(19) . . ?
Ni3 O14 H14 122(2) . . ?
C35 O15 Ni2 136.3(7) . . ?
C35 O15 H15 107.4(18) . . ?
Ni2 O15 H15 113.9(17) . . ?
C36 O16 Ni4 133.2(7) . . ?
C36 O16 H16 114(9) . . ?
Ni4 O16 H16 113(9) . . ?
O1 C1 C2 120.7(8) . . ?
O1 C1 C6 124.3(8) . . ?
C2 C1 C6 114.9(8) . . ?
C3 C2 C1 124.0(9) . . ?
C3 C2 Br1 119.2(7) . . ?
C1 C2 Br1 116.7(7) . . ?
C4 C3 C2 119.1(9) . . ?
C4 C3 H3 120.5 . . ?
C2 C3 H3 120.5 . . ?
C5 C4 C3 120.2(9) . . ?
C5 C4 Cl1 120.6(8) . . ?
C3 C4 Cl1 119.2(8) . . ?
C4 C5 C6 121.4(9) . . ?
C4 C5 H5 119.3 . . ?
C6 C5 H5 119.3 . . ?
C5 C6 C1 120.3(9) . . ?
C5 C6 C7 116.9(8) . . ?
C1 C6 C7 122.8(8) . . ?
O2 C7 C6 127.0(8) . . ?
O2 C7 H7 116.5 . . ?
C6 C7 H7 116.5 . . ?
O3 C8 C13 124.9(8) . . ?
O3 C8 C9 121.0(8) . . ?
C13 C8 C9 114.1(8) . . ?
C10 C9 C8 123.6(9) . . ?
C10 C9 Br2 118.6(8) . . ?
C8 C9 Br2 117.8(7) . . ?
C9 C10 C11 118.9(9) . . ?
C9 C10 H10 120.5 . . ?
C11 C10 H10 120.5 . . ?
C12 C11 C10 120.9(10) . . ?
C12 C11 Cl2 121.1(9) . . ?
C10 C11 Cl2 117.9(8) . . ?
C11 C12 C13 120.5(10) . . ?
C11 C12 H12 119.7 . . ?
C13 C12 H12 119.7 . . ?
C12 C13 C8 121.6(9) . . ?
C12 C13 C14 116.7(9) . . ?
C8 C13 C14 121.7(8) . . ?
O4 C14 C13 128.4(8) . . ?
O4 C14 H14A 115.8 . . ?
C13 C14 H14A 115.8 . . ?
O5 C15 C16 121.1(7) . . ?
O5 C15 C20 125.1(7) . . ?
C16 C15 C20 113.8(7) . . ?
C17 C16 C15 124.2(8) . . ?
C17 C16 Br4 119.4(7) . . ?
C15 C16 Br4 116.3(6) . . ?
C16 C17 C18 120.1(8) . . ?
C16 C17 H17 119.9 . . ?
C18 C17 H17 119.9 . . ?
C19 C18 C17 119.1(8) . . ?
C19 C18 Cl4 121.3(7) . . ?
C17 C18 Cl4 119.6(7) . . ?
C18 C19 C20 121.1(8) . . ?
C18 C19 H19 119.4 . . ?
C20 C19 H19 119.4 . . ?
C19 C20 C15 121.2(8) . . ?
C19 C20 C21 116.4(8) . . ?
C15 C20 C21 122.4(8) . . ?
O6 C21 C20 127.4(8) . . ?
O6 C21 H21 116.3 . . ?
C20 C21 H21 116.3 . . ?
O7 C22 C27 125.1(8) . . ?
O7 C22 C23 119.9(8) . . ?
C27 C22 C23 114.9(8) . . ?
C24 C23 C22 122.5(9) . . ?
C24 C23 Br3 117.9(7) . . ?
C22 C23 Br3 119.5(7) . . ?
C23 C24 C25 120.0(9) . . ?
C23 C24 H24 120.0 . . ?
C25 C24 H24 120.0 . . ?
C26 C25 C24 119.4(8) . . ?
C26 C25 Cl3 120.7(8) . . ?
C24 C25 Cl3 119.8(8) . . ?
C25 C26 C27 121.7(9) . . ?
C25 C26 H26 119.2 . . ?
C27 C26 H26 119.2 . . ?
C26 C27 C22 121.2(8) . . ?
C26 C27 C28 116.1(8) . . ?
C22 C27 C28 122.7(8) . . ?
O8 C28 C27 128.0(9) . . ?
O8 C28 H28 116.0 . . ?
C27 C28 H28 116.0 . . ?
O9 C29 H29A 109.5 . . ?
O9 C29 H29B 109.5 . . ?
H29A C29 H29B 109.5 . . ?
O9 C29 H29C 109.5 . . ?
H29A C29 H29C 109.5 . . ?
H29B C29 H29C 109.5 . . ?
O10 C30 H30A 109.5 . . ?
O10 C30 H30B 109.5 . . ?
H30A C30 H30B 109.5 . . ?
O10 C30 H30C 109.5 . . ?
H30A C30 H30C 109.5 . . ?
H30B C30 H30C 109.5 . . ?
O11 C31 H31A 109.5 . . ?
O11 C31 H31B 109.5 . . ?
H31A C31 H31B 109.5 . . ?
O11 C31 H31C 109.5 . . ?
H31A C31 H31C 109.5 . . ?
H31B C31 H31C 109.5 . . ?
O12 C32 H32A 109.5 . . ?
O12 C32 H32B 109.5 . . ?
H32A C32 H32B 109.5 . . ?
O12 C32 H32C 109.5 . . ?
H32A C32 H32C 109.5 . . ?
H32B C32 H32C 109.5 . . ?
O13 C33 H33A 109.5 . . ?
O13 C33 H33B 109.5 . . ?
H33A C33 H33B 109.5 . . ?
O13 C33 H33C 109.5 . . ?
H33A C33 H33C 109.5 . . ?
H33B C33 H33C 109.5 . . ?
O14 C34 H34A 109.5 . . ?
O14 C34 H34B 109.5 . . ?
H34A C34 H34B 109.5 . . ?
O14 C34 H34C 109.5 . . ?
H34A C34 H34C 109.5 . . ?
H34B C34 H34C 109.5 . . ?
O15 C35 H35A 109.5 . . ?
O15 C35 H35B 109.5 . . ?
H35A C35 H35B 109.5 . . ?
O15 C35 H35C 109.5 . . ?
H35A C35 H35C 109.5 . . ?
H35B C35 H35C 109.5 . . ?
O16 C36 H36A 109.5 . . ?
O16 C36 H36B 109.5 . . ?
H36A C36 H36B 109.5 . . ?
O16 C36 H36C 109.5 . . ?
H36A C36 H36C 109.5 . . ?
H36B C36 H36C 109.5 . . ?

loop_
_geom_bond_atom_site_label_1
_geom_bond_atom_site_label_2
_geom_bond_distance
_geom_bond_site_symmetry_2
_geom_bond_publ_flag
Ni1 O1 1.991(5) . ?
Ni1 O10 2.030(5) . ?
Ni1 O2 2.041(6) . ?
Ni1 O9 2.049(5) . ?
Ni1 O11 2.059(5) . ?
Ni1 O13 2.113(6) . ?
Ni2 O3 2.013(6) . ?
Ni2 O11 2.031(5) . ?
Ni2 O12 2.037(5) . ?
Ni2 O4 2.043(6) . ?
Ni2 O10 2.052(5) . ?
Ni2 O15 2.153(6) . ?
Ni3 O5 1.998(6) . ?
Ni3 O9 2.029(5) . ?
Ni3 O6 2.033(6) . ?
Ni3 O11 2.057(5) . ?
Ni3 O12 2.073(5) . ?
Ni3 O14 2.127(6) . ?
Ni4 O7 2.026(6) . ?
Ni4 O8 2.033(6) . ?
Ni4 O10 2.035(5) . ?
Ni4 O12 2.037(5) . ?
Ni4 O9 2.048(5) . ?
Ni4 O16 2.087(7) . ?
Br1 C2 1.887(9) . ?
Br2 C9 1.883(9) . ?
Br4 C16 1.884(8) . ?
Cl1 C4 1.734(9) . ?
Cl2 C11 1.729(11) . ?
Br3 C23 1.874(9) . ?
Cl4 C18 1.729(8) . ?
O1 C1 1.285(10) . ?
O2 C7 1.227(10) . ?
O3 C8 1.277(10) . ?
O4 C14 1.229(11) . ?
O5 C15 1.293(9) . ?
O6 C21 1.218(10) . ?
O7 C22 1.288(9) . ?
O8 C28 1.222(10) . ?
O9 C29 1.427(9) . ?
O10 C30 1.420(10) . ?
O11 C31 1.416(9) . ?
O12 C32 1.423(9) . ?
O13 C33 1.439(11) . ?
O13 H13 0.857(10) . ?
O14 C34 1.447(11) . ?
O14 H14 0.858(10) . ?
O15 C35 1.408(11) . ?
O15 H15 0.854(10) . ?
O16 C36 1.373(12) . ?
O16 H16 0.86(2) . ?
C1 C2 1.403(12) . ?
C1 C6 1.429(12) . ?
C2 C3 1.386(12) . ?
C3 C4 1.381(14) . ?
C3 H3 0.9300 . ?
C4 C5 1.352(14) . ?
C5 C6 1.414(12) . ?
C5 H5 0.9300 . ?
C6 C7 1.453(12) . ?
C7 H7 0.9300 . ?
C8 C13 1.420(12) . ?
C8 C9 1.426(12) . ?
C9 C10 1.375(13) . ?
C10 C11 1.391(15) . ?
C10 H10 0.9300 . ?
C11 C12 1.342(14) . ?
C12 C13 1.412(12) . ?
C12 H12 0.9300 . ?
C13 C14 1.437(13) . ?
C14 H14A 0.9300 . ?
C15 C16 1.419(11) . ?
C15 C20 1.425(11) . ?
C16 C17 1.351(12) . ?
C17 C18 1.399(12) . ?
C17 H17 0.9300 . ?
C18 C19 1.352(12) . ?
C19 C20 1.410(11) . ?
C19 H19 0.9300 . ?
C20 C21 1.445(12) . ?
C21 H21 0.9300 . ?
C22 C27 1.411(12) . ?
C22 C23 1.431(12) . ?
C23 C24 1.374(12) . ?
C24 C25 1.381(13) . ?
C24 H24 0.9300 . ?
C25 C26 1.363(13) . ?
C25 Cl3 1.744(9) . ?
C26 C27 1.387(12) . ?
C26 H26 0.9300 . ?
C27 C28 1.446(12) . ?
C28 H28 0.9300 . ?
C29 H29A 0.9600 . ?
C29 H29B 0.9600 . ?
C29 H29C 0.9600 . ?
C30 H30A 0.9600 . ?
C30 H30B 0.9600 . ?
C30 H30C 0.9600 . ?
C31 H31A 0.9600 . ?
C31 H31B 0.9600 . ?
C31 H31C 0.9600 . ?
C32 H32A 0.9600 . ?
C32 H32B 0.9600 . ?
C32 H32C 0.9600 . ?
C33 H33A 0.9600 . ?
C33 H33B 0.9600 . ?
C33 H33C 0.9600 . ?
C34 H34A 0.9600 . ?
C34 H34B 0.9600 . ?
C34 H34C 0.9600 . ?
C35 H35A 0.9600 . ?
C35 H35B 0.9600 . ?
C35 H35C 0.9600 . ?
C36 H36A 0.9600 . ?
C36 H36B 0.9600 . ?
C36 H36C 0.9600 . ?

loop_
_geom_torsion_atom_site_label_1
_geom_torsion_atom_site_label_2
_geom_torsion_atom_site_label_3
_geom_torsion_atom_site_label_4
_geom_torsion
_geom_torsion_site_symmetry_1
_geom_torsion_site_symmetry_2
_geom_torsion_site_symmetry_3
_geom_torsion_site_symmetry_4
_geom_torsion_publ_flag
Ni1 O1 C1 C2 160.2(6) . . . . ?
Ni1 O1 C1 C6 -21.3(12) . . . . ?
O1 C1 C2 C3 -177.4(8) . . . . ?
C6 C1 C2 C3 4.0(13) . . . . ?
O1 C1 C2 Br1 -1.5(11) . . . . ?
C6 C1 C2 Br1 179.9(6) . . . . ?
C1 C2 C3 C4 -2.5(15) . . . . ?
Br1 C2 C3 C4 -178.3(7) . . . . ?
C2 C3 C4 C5 -0.4(15) . . . . ?
C2 C3 C4 Cl1 178.6(7) . . . . ?
C3 C4 C5 C6 1.4(15) . . . . ?
Cl1 C4 C5 C6 -177.6(8) . . . . ?
C4 C5 C6 C1 0.3(15) . . . . ?
C4 C5 C6 C7 177.0(9) . . . . ?
O1 C1 C6 C5 178.6(8) . . . . ?
C2 C1 C6 C5 -2.9(13) . . . . ?
O1 C1 C6 C7 2.1(14) . . . . ?
C2 C1 C6 C7 -179.3(9) . . . . ?
Ni1 O2 C7 C6 6.0(15) . . . . ?
C5 C6 C7 O2 -170.6(10) . . . . ?
C1 C6 C7 O2 6.0(16) . . . . ?
Ni2 O3 C8 C13 -17.9(12) . . . . ?
Ni2 O3 C8 C9 162.1(6) . . . . ?
O3 C8 C9 C10 -173.7(9) . . . . ?
C13 C8 C9 C10 6.3(14) . . . . ?
O3 C8 C9 Br2 6.7(12) . . . . ?
C13 C8 C9 Br2 -173.3(6) . . . . ?
C8 C9 C10 C11 -2.2(16) . . . . ?
Br2 C9 C10 C11 177.4(9) . . . . ?
C9 C10 C11 C12 -3.2(18) . . . . ?
C9 C10 C11 Cl2 175.7(8) . . . . ?
C10 C11 C12 C13 3.9(19) . . . . ?
Cl2 C11 C12 C13 -174.9(9) . . . . ?
C11 C12 C13 C8 0.7(17) . . . . ?
C11 C12 C13 C14 -176.0(11) . . . . ?
O3 C8 C13 C12 174.5(9) . . . . ?
C9 C8 C13 C12 -5.4(13) . . . . ?
O3 C8 C13 C14 -9.0(15) . . . . ?
C9 C8 C13 C14 171.0(9) . . . . ?
Ni2 O4 C14 C13 13.5(14) . . . . ?
C12 C13 C14 O4 -172.0(10) . . . . ?
C8 C13 C14 O4 11.3(16) . . . . ?
Ni3 O5 C15 C16 -172.3(6) . . . . ?
Ni3 O5 C15 C20 7.7(12) . . . . ?
O5 C15 C16 C17 -174.8(8) . . . . ?
C20 C15 C16 C17 5.3(13) . . . . ?
O5 C15 C16 Br4 6.4(12) . . . . ?
C20 C15 C16 Br4 -173.5(6) . . . . ?
C15 C16 C17 C18 0.0(15) . . . . ?
Br4 C16 C17 C18 178.7(7) . . . . ?
C16 C17 C18 C19 -3.5(14) . . . . ?
C16 C17 C18 Cl4 174.6(7) . . . . ?
C17 C18 C19 C20 1.4(14) . . . . ?
Cl4 C18 C19 C20 -176.7(7) . . . . ?
C18 C19 C20 C15 4.3(13) . . . . ?
C18 C19 C20 C21 -173.7(9) . . . . ?
O5 C15 C20 C19 172.8(8) . . . . ?
C16 C15 C20 C19 -7.3(12) . . . . ?
O5 C15 C20 C21 -9.3(13) . . . . ?
C16 C15 C20 C21 170.7(8) . . . . ?
Ni3 O6 C21 C20 14.9(14) . . . . ?
C19 C20 C21 O6 174.9(9) . . . . ?
C15 C20 C21 O6 -3.1(15) . . . . ?
Ni4 O7 C22 C27 9.9(12) . . . . ?
Ni4 O7 C22 C23 -173.5(6) . . . . ?
O7 C22 C23 C24 178.0(9) . . . . ?
C27 C22 C23 C24 -5.0(13) . . . . ?
O7 C22 C23 Br3 -2.2(12) . . . . ?
C27 C22 C23 Br3 174.8(6) . . . . ?
C22 C23 C24 C25 1.4(15) . . . . ?
Br3 C23 C24 C25 -178.4(8) . . . . ?
C23 C24 C25 C26 2.0(15) . . . . ?
C23 C24 C25 Cl3 -179.8(8) . . . . ?
C24 C25 C26 C27 -1.6(16) . . . . ?
Cl3 C25 C26 C27 -179.8(7) . . . . ?
C25 C26 C27 C22 -2.3(15) . . . . ?
C25 C26 C27 C28 176.5(9) . . . . ?
O7 C22 C27 C26 -177.8(9) . . . . ?
C23 C22 C27 C26 5.3(13) . . . . ?
O7 C22 C27 C28 3.4(14) . . . . ?
C23 C22 C27 C28 -173.4(9) . . . . ?
Ni4 O8 C28 C27 -6.9(15) . . . . ?
C26 C27 C28 O8 176.1(10) . . . . ?
C22 C27 C28 O8 -5.1(16) . . . . ?
